data_2200956
loop_
_publ_author_name
'Light, Mark E.'
'Hursthouse, Michael B.'

_publ_section_title
;
 Triisopropyl[5-(4-nitrophenyl)tetrahydrofuran-3-ylidenemethyl]silane
;
_journal_issue 2
_journal_name_full 'Acta Crystallographica Section E'
_journal_page_first o202
_journal_page_last o203
_journal_paper_doi 10.1107/S1600536802001228
_journal_volume 58
_journal_year 2002
_chemical_formula_iupac 'C20 H31 N O3 Si'
_chemical_formula_moiety 'C20 H31 N O3 Si'
_chemical_formula_sum 'C20 H31 N O3 Si'
_chemical_formula_weight 361.55
_chemical_name_systematic
;
Triisopropyl[5-(4-nitrophenyl)tetrahydrofuran-3-ylidenemethyl]silane
;
_space_group_IT_number 15
_symmetry_cell_setting monoclinic
_symmetry_space_group_name_Hall '-C 2yc'
_symmetry_space_group_name_H-M 'C 1 2/c 1'
_atom_sites_solution_hydrogens geom
_atom_sites_solution_primary direct
_atom_sites_solution_secondary difmap
_audit_creation_method SHELXL-97
_cell_angle_alpha 90.00
_cell_angle_beta 91.066(3)
_cell_angle_gamma 90.00
_cell_formula_units_Z 8
_cell_length_a 14.6339(3)
_cell_length_b 7.74630(10)
_cell_length_c 35.8752(7)
_cell_measurement_reflns_used 3107
_cell_measurement_temperature 120(2)
_cell_measurement_theta_max 25.02
_cell_measurement_theta_min 2.98
_cell_volume 4066.06(13)
_computing_cell_refinement 'DENZO and COLLECT'
_computing_data_collection 'DENZO (Otwinowski and Minor, 1997) and COLLECT (Hooft, 1998)'
_computing_data_reduction 'DENZO, COLLECT (Hooft, 1998) and maXus (Mackay et al., 1998)'
_computing_molecular_graphics 'CAMERON (Watkin et al., 1993)'
_computing_publication_material 'WinGX (Farrugia, 1998)'
_computing_structure_refinement 'SHELXL97 (Sheldrick, 1997)'
_computing_structure_solution 'SHELXS97 (Sheldrick, 1997)'
_diffrn_ambient_temperature 120(2)
_diffrn_detector_area_resol_mean '9.091 pixels/mm'
_diffrn_measured_fraction_theta_full .976
_diffrn_measured_fraction_theta_max .863
_diffrn_measurement_device_type 'Nonius KappaCCD area-detector'
_diffrn_measurement_method '\F and \w scans to fill asymmetric unit'
_diffrn_radiation_monochromator graphite
_diffrn_radiation_source 'Bruker Nonius FR591 rotating anode'
_diffrn_radiation_type MoK\a
_diffrn_radiation_wavelength .71073
_diffrn_reflns_av_R_equivalents .1029
_diffrn_reflns_av_sigmaI/netI .1814
_diffrn_reflns_limit_h_max 17
_diffrn_reflns_limit_h_min -17
_diffrn_reflns_limit_k_max 8
_diffrn_reflns_limit_k_min -8
_diffrn_reflns_limit_l_max 42
_diffrn_reflns_limit_l_min -42
_diffrn_reflns_number 6912
_diffrn_reflns_theta_full 18.84
_diffrn_reflns_theta_max 25.02
_diffrn_reflns_theta_min 2.98
_diffrn_standards_decay_% 0
_diffrn_standards_interval_count 0
_diffrn_standards_interval_time 0
_diffrn_standards_number 0
_exptl_absorpt_coefficient_mu .133
_exptl_absorpt_correction_T_max .9921
_exptl_absorpt_correction_T_min .9803
_exptl_absorpt_correction_type multi-scan
_exptl_absorpt_process_details '(SORTAV; Blessing, 1997)'
_exptl_crystal_colour Colourless
_exptl_crystal_density_diffrn 1.181
_exptl_crystal_density_method 'not measured'
_exptl_crystal_description Needle
_exptl_crystal_F_000 1568
_exptl_crystal_size_max .15
_exptl_crystal_size_mid .07
_exptl_crystal_size_min .06
_refine_diff_density_max .732
_refine_diff_density_min -.582
_refine_ls_extinction_method none
_refine_ls_goodness_of_fit_ref .969
_refine_ls_hydrogen_treatment constr
_refine_ls_matrix_type full
_refine_ls_number_parameters 226
_refine_ls_number_reflns 3107
_refine_ls_number_restraints 0
_refine_ls_restrained_S_all .969
_refine_ls_R_factor_all .2006
_refine_ls_R_factor_gt .0824
_refine_ls_shift/su_max .002
_refine_ls_shift/su_mean .000
_refine_ls_structure_factor_coef Fsqd
_refine_ls_weighting_details 'calc w = 1/[\s^2^(Fo^2^)+(0.13P)^2^] where P = (Fo^2^+2Fc^2^)/3'
_refine_ls_weighting_scheme calc
_refine_ls_wR_factor_gt .1955
_refine_ls_wR_factor_ref .2540
_reflns_number_gt 1445
_reflns_number_total 3107
_reflns_threshold_expression I>2\s(I)
_cod_data_source_file ob6110.cif
_cod_data_source_block I
_cod_depositor_comments
;
The following automatic conversions were performed:
'_symmetry_cell_setting' value 'Monoclinic' changed to 'monoclinic'
according to '/home/saulius/struct/CIF-dictionaries/cif_core.dic'
dictionary named 'cif_core.dic' version 2.4.1 from 2010-06-29.

Automatic conversion script
Id: cif_fix_enum 1527 2010-12-29 10:47:43Z saulius 

The following automatic conversions were performed:

'_symmetry_cell_setting' value 'Monoclinic' changed to 'monoclinic'
according to /home/saulius/struct/CIF-dictionaries/cif_core.dic
dictionary named 'cif_core.dic' version 2.4.1 from 2010-06-29.

Automatic conversion script
Id: cif_fix_values 1715 2011-07-08 13:25:40Z adriana 
;
_cod_original_sg_symbol_H-M 'C 2/c'
_cod_database_code 2200956
_cod_database_fobs_code 2200956

loop_
_symmetry_equiv_pos_as_xyz
'x, y, z'
'-x, y, -z+1/2'
'x+1/2, y+1/2, z'
'-x+1/2, y+1/2, -z+1/2'
'-x, -y, -z'
'x, -y, z-1/2'
'-x+1/2, -y+1/2, -z'
'x+1/2, -y+1/2, z-1/2'

loop_
_atom_site_label
_atom_site_fract_x
_atom_site_fract_y
_atom_site_fract_z
_atom_site_U_iso_or_equiv
_atom_site_adp_type
_atom_site_calc_flag
_atom_site_refinement_flags
_atom_site_occupancy
_atom_site_disorder_assembly
_atom_site_disorder_group
_atom_site_type_symbol
N1 .5727(3) -.7427(7) .79405(15) .0323(13) Uani d . 1 . . N
O1 .5776(3) -.8886(5) .78142(11) .0428(12) Uani d . 1 . . O
O2 .5447(3) -.7108(5) .82524(12) .0431(12) Uani d . 1 . . O
O3 .7483(3) -.2272(4) .67730(10) .0328(11) Uani d . 1 . . O
Si1 .68995(13) .2141(2) .58388(5) .0375(6) Uani d . 1 . . Si
C1 .6186(4) -.2955(7) .76192(15) .0312(16) Uani d . 1 . . C
H1 .6138 -.1806 .7709 .037 Uiso calc R 1 . . H
C2 .5926(4) -.4319(7) .78403(16) .0302(15) Uani d . 1 . . C
H2 .5689 -.4121 .8081 .036 Uiso calc R 1 . . H
C3 .6015(4) -.5961(7) .77061(16) .0263(14) Uani d . 1 . . C
C4 .6352(4) -.6308(7) .73596(16) .0299(15) Uani d . 1 . . C
H4 .6413 -.7464 .7275 .036 Uiso calc R 1 . . H
C5 .6600(4) -.4950(7) .71375(16) .0312(16) Uani d . 1 . . C
H5 .6829 -.5166 .6896 .037 Uiso calc R 1 . . H
C6 .6519(4) -.3257(7) .72634(16) .0282(15) Uani d . 1 . . C
C7 .6765(4) -.1750(7) .70137(16) .0304(15) Uani d . 1 . . C
H7 .6980 -.0761 .7172 .036 Uiso calc R 1 . . H
C8 .6009(4) -.1134(7) .67492(15) .0338(16) Uani d . 1 . . C
H8A .5650 -.2114 .6647 .041 Uiso calc R 1 . . H
H8B .5593 -.0318 .6874 .041 Uiso calc R 1 . . H
C9 .6551(4) -.0245(7) .64485(15) .0276(15) Uani d . 1 . . C
C10 .7487(4) -.1048(7) .64699(16) .0351(16) Uani d . 1 . . C
H10A .7624 -.1640 .6233 .042 Uiso calc R 1 . . H
H10B .7957 -.0151 .6516 .042 Uiso calc R 1 . . H
C11 .6272(4) .0973(8) .62150(15) .0369(16) Uani d . 1 . . C
H11 .5653 .1314 .6242 .044 Uiso calc R 1 . . H
C12 .6177(5) .4071(8) .57111(18) .057(2) Uani d . 1 . . C
H12 .6611 .4795 .5566 .068 Uiso calc R 1 . . H
C13 .5966(5) .5234(8) .60428(17) .053(2) Uani d . 1 . . C
H13A .6523 .5407 .6194 .079 Uiso calc R 1 . . H
H13B .5497 .4689 .6195 .079 Uiso calc R 1 . . H
H13C .5742 .6353 .5952 .079 Uiso calc R 1 . . H
C14 .5464(10) .3907(15) .5471(3) .216(9) Uani d . 1 . . C
H14A .5639 .3168 .5262 .324 Uiso calc R 1 . . H
H14B .5287 .5048 .5377 .324 Uiso calc R 1 . . H
H14C .4947 .3385 .5600 .324 Uiso calc R 1 . . H
C15 .8096(4) .2760(8) .59925(16) .0422(18) Uani d . 1 . . C
H15 .8457 .1665 .6004 .051 Uiso calc R 1 . . H
C16 .8196(4) .3606(7) .63799(16) .0437(18) Uani d . 1 . . C
H16A .7913 .2865 .6567 .066 Uiso calc R 1 . . H
H16B .7893 .4734 .6377 .066 Uiso calc R 1 . . H
H16C .8846 .3758 .6443 .066 Uiso calc R 1 . . H
C17 .8567(5) .3929(10) .57045(18) .066(2) Uani d . 1 . . C
H17A .8516 .3400 .5457 .099 Uiso calc R 1 . . H
H17B .9213 .4067 .5774 .099 Uiso calc R 1 . . H
H17C .8269 .5063 .5700 .099 Uiso calc R 1 . . H
C18 .6989(5) .0710(8) .54094(16) .0448(18) Uani d . 1 . . C
H18 .7060 .1500 .5191 .054 Uiso calc R 1 . . H
C19 .7813(7) -.0489(13) .5413(2) .139(5) Uani d . 1 . . C
H19A .8371 .0186 .5458 .209 Uiso calc R 1 . . H
H19B .7850 -.1078 .5172 .209 Uiso calc R 1 . . H
H19C .7749 -.1346 .5612 .209 Uiso calc R 1 . . H
C20 .6128(6) -.0332(10) .53349(19) .078(3) Uani d . 1 . . C
H20A .5598 .0441 .5329 .118 Uiso calc R 1 . . H
H20B .6056 -.1187 .5534 .118 Uiso calc R 1 . . H
H20C .6175 -.0925 .5095 .118 Uiso calc R 1 . . H

loop_
_atom_site_aniso_label
_atom_site_aniso_U_11
_atom_site_aniso_U_22
_atom_site_aniso_U_33
_atom_site_aniso_U_12
_atom_site_aniso_U_13
_atom_site_aniso_U_23
N1 .016(3) .039(3) .042(3) .002(3) .001(3) -.002(3)
O1 .044(3) .034(3) .051(3) -.006(2) .001(2) .001(2)
O2 .034(3) .048(3) .048(3) -.001(2) .011(2) .003(2)
O3 .023(3) .033(2) .043(3) .004(2) .006(2) .0083(19)
Si1 .0382(13) .0451(11) .0295(10) .0058(9) .0051(9) .0031(8)
C1 .032(4) .025(3) .036(4) .008(3) -.004(3) -.002(3)
C2 .025(4) .031(4) .035(4) .003(3) .003(3) -.003(3)
C3 .027(4) .018(3) .034(4) -.001(3) .001(3) .003(3)
C4 .021(4) .028(3) .040(4) .005(3) -.005(3) .002(3)
C5 .029(4) .033(4) .031(4) .004(3) -.001(3) -.002(3)
C6 .013(4) .034(4) .037(4) -.001(3) -.004(3) .000(3)
C7 .020(4) .032(3) .039(4) .000(3) .004(3) -.002(3)
C8 .019(4) .043(4) .040(4) .007(3) .005(3) -.004(3)
C9 .019(4) .031(3) .033(4) .000(3) .005(3) -.004(3)
C10 .027(4) .032(4) .046(4) .003(3) .004(3) .012(3)
C11 .028(4) .046(4) .037(4) .007(3) .000(3) -.002(3)
C12 .075(6) .061(5) .034(4) .025(4) -.006(4) .010(4)
C13 .063(6) .048(4) .047(4) .013(4) .005(4) .007(3)
C14 .33(2) .188(12) .122(9) .184(14) -.142(12) -.090(9)
C15 .045(5) .044(4) .038(4) .001(4) .006(3) .003(3)
C16 .045(5) .045(4) .042(4) -.002(4) .003(3) .005(3)
C17 .036(5) .110(6) .053(5) -.017(5) .008(4) .020(4)
C18 .056(5) .048(4) .031(4) -.003(4) .005(4) .000(3)
C19 .170(11) .162(10) .085(7) .115(9) -.033(7) -.073(7)
C20 .104(8) .076(5) .057(5) -.034(5) .032(5) -.019(4)

loop_
_atom_type_symbol
_atom_type_description
_atom_type_scat_dispersion_real
_atom_type_scat_dispersion_imag
_atom_type_scat_source
N N .0061 .0033 'International Tables Vol C Tables 4.2.6.8 and 6.1.1.4'
H H .0000 .0000 'International Tables Vol C Tables 4.2.6.8 and 6.1.1.4'
O O .0106 .0060 'International Tables Vol C Tables 4.2.6.8 and 6.1.1.4'
Si Si .0817 .0704 'International Tables Vol C Tables 4.2.6.8 and 6.1.1.4'
C C .0033 .0016 'International Tables Vol C Tables 4.2.6.8 and 6.1.1.4'

loop_
_geom_angle_atom_site_label_1
_geom_angle_atom_site_label_2
_geom_angle_atom_site_label_3
_geom_angle
_geom_angle_publ_flag
O1 N1 O2 123.3(5) no
O1 N1 C3 118.7(5) no
O2 N1 C3 118.0(5) no
C7 O3 C10 106.4(4) no
C11 Si1 C12 106.1(3) no
C11 Si1 C15 112.1(3) no
C12 Si1 C15 112.5(3) no
C11 Si1 C18 110.1(3) no
C12 Si1 C18 108.2(3) no
C15 Si1 C18 107.9(3) no
C2 C1 C6 120.2(5) no
C2 C1 H1 119.9 no
C6 C1 H1 119.9 no
C3 C2 C1 118.8(5) no
C3 C2 H2 120.6 no
C1 C2 H2 120.6 no
C2 C3 C4 122.6(5) no
C2 C3 N1 118.9(5) no
C4 C3 N1 118.4(5) no
C3 C4 C5 118.6(5) no
C3 C4 H4 120.7 no
C5 C4 H4 120.7 no
C4 C5 C6 120.6(5) no
C4 C5 H5 119.7 no
C6 C5 H5 119.7 no
C5 C6 C1 119.2(5) no
C5 C6 C7 120.7(5) no
C1 C6 C7 120.1(5) no
O3 C7 C6 108.8(4) no
O3 C7 C8 104.2(4) no
C6 C7 C8 115.6(5) no
O3 C7 H7 109.3 no
C6 C7 H7 109.3 no
C8 C7 H7 109.3 no
C9 C8 C7 101.7(5) no
C9 C8 H8A 111.4 no
C7 C8 H8A 111.4 no
C9 C8 H8B 111.4 no
C7 C8 H8B 111.4 no
H8A C8 H8B 109.3 no
C11 C9 C10 126.8(5) no
C11 C9 C8 127.9(6) no
C10 C9 C8 105.3(5) no
O3 C10 C9 107.1(5) no
O3 C10 H10A 110.3 no
C9 C10 H10A 110.3 no
O3 C10 H10B 110.3 no
C9 C10 H10B 110.3 no
H10A C10 H10B 108.6 no
C9 C11 Si1 130.5(5) no
C9 C11 H11 114.8 no
Si1 C11 H11 114.8 no
C14 C12 C13 112.8(7) no
C14 C12 Si1 120.4(7) no
C13 C12 Si1 113.6(4) no
C14 C12 H12 102.3 no
C13 C12 H12 102.3 no
Si1 C12 H12 102.3 no
C12 C13 H13A 109.5 no
C12 C13 H13B 109.5 no
H13A C13 H13B 109.5 no
C12 C13 H13C 109.5 no
H13A C13 H13C 109.5 no
H13B C13 H13C 109.5 no
C12 C14 H14A 109.5 no
C12 C14 H14B 109.5 no
H14A C14 H14B 109.5 no
C12 C14 H14C 109.5 no
H14A C14 H14C 109.5 no
H14B C14 H14C 109.5 no
C16 C15 C17 108.5(5) no
C16 C15 Si1 116.3(4) no
C17 C15 Si1 112.1(4) no
C16 C15 H15 106.4 no
C17 C15 H15 106.4 no
Si1 C15 H15 106.4 no
C15 C16 H16A 109.5 no
C15 C16 H16B 109.5 no
H16A C16 H16B 109.5 no
C15 C16 H16C 109.5 no
H16A C16 H16C 109.5 no
H16B C16 H16C 109.5 no
C15 C17 H17A 109.5 no
C15 C17 H17B 109.5 no
H17A C17 H17B 109.5 no
C15 C17 H17C 109.5 no
H17A C17 H17C 109.5 no
H17B C17 H17C 109.5 no
C20 C18 C19 109.4(7) no
C20 C18 Si1 112.5(5) no
C19 C18 Si1 114.5(5) no
C20 C18 H18 106.6 no
C19 C18 H18 106.6 no
Si1 C18 H18 106.6 no
C18 C19 H19A 109.5 no
C18 C19 H19B 109.5 no
H19A C19 H19B 109.5 no
C18 C19 H19C 109.5 no
H19A C19 H19C 109.5 no
H19B C19 H19C 109.5 no
C18 C20 H20A 109.5 no
C18 C20 H20B 109.5 no
H20A C20 H20B 109.5 no
C18 C20 H20C 109.5 no
H20A C20 H20C 109.5 no
H20B C20 H20C 109.5 no

loop_
_geom_bond_atom_site_label_1
_geom_bond_atom_site_label_2
_geom_bond_site_symmetry_2
_geom_bond_distance
_geom_bond_publ_flag
N1 O1 . 1.220(5) no
N1 O2 . 1.224(6) no
N1 C3 . 1.479(7) no
O3 C7 . 1.432(6) no
O3 C10 . 1.443(6) no
Si1 C11 . 1.879(6) no
Si1 C12 . 1.882(7) no
Si1 C15 . 1.888(7) no
Si1 C18 . 1.904(6) no
C1 C2 . 1.379(7) no
C1 C6 . 1.395(7) no
C1 H1 . .9500 no
C2 C3 . 1.367(7) no
C2 H2 . .9500 no
C3 C4 . 1.372(7) no
C4 C5 . 1.372(7) no
C4 H4 . .9500 no
C5 C6 . 1.392(7) no
C5 H5 . .9500 no
C6 C7 . 1.518(8) no
C7 C8 . 1.521(8) no
C7 H7 . 1.0000 no
C8 C9 . 1.517(7) no
C8 H8A . .9900 no
C8 H8B . .9900 no
C9 C11 . 1.322(7) no
C9 C10 . 1.504(7) no
C10 H10A . .9900 no
C10 H10B . .9900 no
C11 H11 . .9500 no
C12 C14 . 1.346(11) no
C12 C13 . 1.529(8) no
C12 H12 . 1.0000 no
C13 H13A . .9800 no
C13 H13B . .9800 no
C13 H13C . .9800 no
C14 H14A . .9800 no
C14 H14B . .9800 no
C14 H14C . .9800 no
C15 C16 . 1.541(8) no
C15 C17 . 1.545(8) no
C15 H15 . 1.0000 no
C16 H16A . .9800 no
C16 H16B . .9800 no
C16 H16C . .9800 no
C17 H17A . .9800 no
C17 H17B . .9800 no
C17 H17C . .9800 no
C18 C20 . 1.516(9) no
C18 C19 . 1.522(9) no
C18 H18 . 1.0000 no
C19 H19A . .9800 no
C19 H19B . .9800 no
C19 H19C . .9800 no
C20 H20A . .9800 no
C20 H20B . .9800 no
C20 H20C . .9800 no
